data_1543336
loop_
_publ_author_name
'Yu, Xuelong'
'Guo, Qiang'
'Su, Guozhu'
'Yang, Ailin'
'Hu, Zhongdong'
'Qu, Changhai'
'Wan, Zhe'
'Li, Ruoyu'
'Tu, Pengfei'
'Chai, Xingyun'

_publ_section_title
;
 Usnic Acid Derivatives with Cytotoxic and Antifungal Activities from the
 Lichen Usnea longissima.
;
_journal_issue 5
_journal_name_full 'Journal of natural products'
_journal_page_first 1373
_journal_page_last 1380
_journal_paper_doi 10.1021/acs.jnatprod.6b00109
_journal_volume 79
_journal_year 2016
_chemical_formula_sum 'C20 H23 N O7'
_chemical_formula_weight 389.390
_space_group_IT_number 1
_symmetry_space_group_name_Hall 'P 1'
_symmetry_space_group_name_H-M 'P 1'
_audit_creation_date 2015-05-21
_audit_creation_method 'Olex2 1.1 (compiled 2011.02.15 svn.r1672, GUI svn.r3494)''
_audit_update_record 2015-05-21
_cell_angle_alpha 90.000
_cell_angle_beta 93.840(1)
_cell_angle_gamma 90.000
_cell_formula_units_Z 4
_cell_length_a 11.6293(2)
_cell_length_b 9.9961(2)
_cell_length_c 16.9428(2)
_cell_volume 1965.14(6)
_refine_ls_R_factor_all 0.034
_cod_data_source_file np6b00109_si_003.cif
_cod_data_source_block exp_2874
_cod_depositor_comments 'Adding full bibliography for 1543335--1543336.cif.'
_cod_original_cell_volume 1965.2(1)
_cod_database_code 1543336

loop_
_symmetry_equiv_pos_site_id
_symmetry_equiv_pos_as_xyz
1 x,y,z

loop_
_atom_site_aniso_label
_atom_site_aniso_U_11
_atom_site_aniso_U_22
_atom_site_aniso_U_33
_atom_site_aniso_U_12
_atom_site_aniso_U_13
_atom_site_aniso_U_23
O2 0.0209(6) 0.0129(5) 0.0433(7) 0.0016(5) -0.0016(5) 0.0000(5)
O4 0.0194(6) 0.0112(5) 0.0227(5) -0.0011(4) 0.0021(4) 0.0000(4)
O8 0.0241(6) 0.0172(6) 0.0313(6) -0.0048(5) 0.0104(5) -0.0017(5)
O7 0.0317(7) 0.0224(6) 0.0263(6) -0.0026(5) 0.0066(5) 0.0057(5)
O1 0.0186(6) 0.0161(5) 0.0360(7) 0.0019(5) 0.0037(5) -0.0021(5)
O9 0.0247(6) 0.0237(6) 0.0258(6) -0.0096(5) 0.0053(5) -0.0039(5)
O6 0.0245(6) 0.0256(6) 0.0229(6) -0.0001(5) 0.0048(4) 0.0018(5)
O11 0.0188(5) 0.0164(5) 0.0201(5) -0.0018(4) -0.0005(4) 0.0019(4)
N1 0.0207(7) 0.0145(6) 0.0345(7) -0.0030(6) 0.0066(5) 0.0015(6)
O3 0.0288(6) 0.0152(5) 0.0200(5) -0.0016(5) 0.0032(4) -0.0014(4)
C10 0.0186(8) 0.0226(8) 0.0140(7) -0.0017(6) -0.0033(5) -0.0022(6)
O5 0.0201(6) 0.0143(6) 0.0378(7) 0.0015(4) -0.0007(5) -0.0005(5)
C3 0.0210(8) 0.0148(8) 0.0173(7) -0.0012(6) 0.0024(5) -0.0036(6)
N2 0.0227(7) 0.0149(6) 0.0297(7) 0.0010(6) 0.0042(5) -0.0041(6)
C18 0.0246(8) 0.0197(8) 0.0138(7) -0.0015(7) -0.0019(6) 0.0008(6)
C6 0.0183(7) 0.0152(8) 0.0211(7) -0.0014(6) -0.0020(6) -0.0002(6)
C7 0.0180(7) 0.0181(8) 0.0175(7) -0.0017(6) -0.0033(5) -0.0007(6)
C5 0.0192(7) 0.0112(7) 0.0200(7) -0.0012(6) 0.0020(6) 0.0006(6)
O14 0.0532(9) 0.0486(9) 0.0295(7) -0.0033(8) -0.0180(6) 0.0019(6)
O10 0.0224(6) 0.0173(6) 0.0253(6) 0.0035(5) 0.0033(4) -0.0016(5)
C23 0.0156(7) 0.0195(8) 0.0177(7) -0.0011(6) -0.0024(5) 0.0004(6)
C1 0.0221(8) 0.0143(7) 0.0196(7) -0.0012(7) -0.0005(6) 0.0019(6)
C25 0.0177(7) 0.0170(8) 0.0172(7) 0.0000(6) 0.0002(6) -0.0007(6)
C22 0.0171(7) 0.0170(8) 0.0175(7) -0.0010(6) -0.0029(5) -0.0004(6)
C26 0.0169(7) 0.0197(8) 0.0202(7) -0.0019(6) 0.0030(6) -0.0006(6)
C12 0.0195(8) 0.0170(8) 0.0207(8) 0.0003(6) -0.0073(6) -0.0033(6)
C8 0.0186(7) 0.0163(8) 0.0152(7) 0.0008(6) -0.0045(5) -0.0025(6)
C11 0.0181(7) 0.0221(8) 0.0201(7) 0.0018(7) -0.0052(6) -0.0041(6)
O12 0.0361(7) 0.0303(7) 0.0299(6) -0.0137(6) 0.0122(5) -0.0041(6)
C33 0.0174(7) 0.0171(8) 0.0186(7) -0.0010(6) -0.0064(5) -0.0006(6)
C24 0.0217(8) 0.0154(7) 0.0208(8) -0.0005(6) 0.0025(6) 0.0039(6)
C13 0.0240(8) 0.0174(8) 0.0154(7) -0.0014(7) 0.0037(6) -0.0011(6)
C9 0.0202(8) 0.0190(8) 0.0164(7) 0.0004(6) -0.0039(6) 0.0000(6)
C34 0.0254(8) 0.0156(8) 0.0225(8) 0.0010(7) -0.0023(6) -0.0003(6)
C19 0.0322(9) 0.0126(8) 0.0253(8) -0.0012(7) 0.0028(7) 0.0015(6)
C21 0.0184(7) 0.0191(8) 0.0160(7) -0.0018(7) -0.0017(5) 0.0016(6)
C28 0.0230(8) 0.0136(7) 0.0208(7) 0.0013(6) 0.0053(6) -0.0010(6)
C2 0.0202(8) 0.0131(7) 0.0182(7) -0.0022(6) 0.0025(6) -0.0004(6)
C4 0.0205(8) 0.0117(7) 0.0215(8) 0.0027(6) 0.0014(6) 0.0001(6)
O13 0.0705(11) 0.0358(8) 0.0184(6) -0.0008(7) -0.0029(6) 0.0052(6)
C35 0.0294(9) 0.0167(9) 0.0274(9) 0.0022(7) -0.0003(7) -0.0009(7)
C38 0.0356(10) 0.0287(10) 0.0284(9) 0.0040(8) -0.0067(7) -0.0021(7)
C15 0.0285(9) 0.0236(9) 0.0281(9) 0.0051(7) 0.0040(7) -0.0078(7)
C30 0.0468(11) 0.0240(9) 0.0199(8) 0.0050(8) 0.0048(7) 0.0005(7)
C37 0.0168(8) 0.0322(10) 0.0340(9) 0.0016(7) 0.0022(7) -0.0043(8)
C14 0.0250(8) 0.0156(8) 0.0276(8) -0.0041(6) 0.0011(6) 0.0042(7)
C32 0.0303(9) 0.0194(8) 0.0274(9) -0.0035(7) 0.0127(7) -0.0038(7)
C27 0.0236(8) 0.0201(8) 0.0180(8) 0.0018(7) 0.0042(6) -0.0015(6)
C39 0.0375(11) 0.0424(12) 0.0388(11) -0.0144(9) -0.0160(8) 0.0049(9)
C17 0.0246(8) 0.0190(8) 0.0239(8) -0.0026(6) -0.0042(6) 0.0040(6)
C29 0.0324(9) 0.0197(8) 0.0204(8) 0.0039(7) 0.0002(7) -0.0017(6)
C31 0.0489(11) 0.0209(9) 0.0234(8) -0.0034(8) 0.0130(8) -0.0004(7)
C20 0.0239(9) 0.0254(9) 0.0311(9) 0.0042(7) 0.0011(7) -0.0044(7)
C16 0.0456(12) 0.0325(10) 0.0332(10) -0.0001(9) 0.0140(9) -0.0086(8)
C36 0.0484(12) 0.0284(10) 0.0265(9) 0.0062(9) -0.0005(8) -0.0069(8)
C40 0.0899(19) 0.0335(12) 0.0273(10) -0.0201(12) 0.0218(11) 0.0016(9)

loop_
_atom_site_label
_atom_site_type_symbol
_atom_site_fract_x
_atom_site_fract_y
_atom_site_fract_z
_atom_site_occupancy
_atom_site_symmetry_multiplicity
_atom_site_calc_flag
_atom_site_thermal_displace_type
_atom_site_U_iso_or_equiv
O2 O -0.9085(1) -0.2183(1) -0.1586(1) 1.000 1 d Uani 0.0258(3)
O4 O -0.9418(1) -0.6820(1) -0.1511(1) 1.000 1 d Uani 0.0178(2)
O8 O -1.4340(1) -0.9819(1) -0.1703(1) 1.000 1 d Uani 0.0238(3)
O7 O -1.2010(1) -0.8673(1) -0.0252(1) 1.000 1 d Uani 0.0266(3)
O1 O -0.5744(1) -0.4818(1) -0.1281(1) 1.000 1 d Uani 0.0235(3)
O9 O -1.1514(1) -0.7224(1) -0.2829(1) 1.000 1 d Uani 0.0246(3)
O6 O -1.2819(1) -0.6372(1) -0.0039(1) 1.000 1 d Uani 0.0242(3)
H6 H -1.2753 -0.7207 0.0003 1.000 1 calc Uiso 0.03600
O11 O -1.3493(1) -1.0423(1) -0.3895(1) 1.000 1 d Uani 0.0185(2)
N1 N -0.5510(1) -0.2253(2) -0.1541(1) 1.000 1 d Uani 0.0230(3)
H1A H -0.5176 -0.3018 -0.1407 1.000 1 calc Uiso 0.02800
H1B H -0.5088 -0.1531 -0.1593 1.000 1 calc Uiso 0.02800
O3 O -0.8309(1) -0.6201(1) -0.2541(1) 1.000 1 d Uani 0.0213(2)
C10 C -1.1963(1) -0.5889(2) -0.0457(1) 1.000 1 d Uani 0.0186(3)
O5 O -1.1142(1) -0.2637(1) -0.1170(1) 1.000 1 d Uani 0.0242(3)
H5 H -1.0519 -0.2393 -0.1348 1.000 1 calc Uiso 0.03600
C3 C -0.6802(1) -0.4617(2) -0.1366(1) 1.000 1 d Uani 0.0176(3)
N2 N -1.4454(1) -0.7241(2) -0.1555(1) 1.000 1 d Uani 0.0223(3)
H2A H -1.4689 -0.8029 -0.1400 1.000 1 calc Uiso 0.02700
H2B H -1.4772 -0.6508 -0.1382 1.000 1 calc Uiso 0.02700
C18 C -1.1206(1) -0.8211(2) -0.0611(1) 1.000 1 d Uani 0.0195(3)
C6 C -0.9299(1) -0.4495(2) -0.1862(1) 1.000 1 d Uani 0.0183(3)
C7 C -1.0239(1) -0.4784(2) -0.1303(1) 1.000 1 d Uani 0.0181(3)
C5 C -0.8622(1) -0.5827(2) -0.1795(1) 1.000 1 d Uani 0.0168(3)
O14 O -1.4984(1) -0.9849(2) -0.6235(1) 1.000 1 d Uani 0.0447(4)
O10 O -1.1911(1) -1.1743(1) -0.3553(1) 1.000 1 d Uani 0.0216(2)
C23 C -1.3554(1) -0.9640(2) -0.2158(1) 1.000 1 d Uani 0.0177(3)
C1 C -0.8562(1) -0.3251(2) -0.1648(1) 1.000 1 d Uani 0.0187(3)
C25 C -1.2541(1) -1.0654(2) -0.3304(1) 1.000 1 d Uani 0.0174(3)
C22 C -1.3105(1) -0.8346(2) -0.2333(1) 1.000 1 d Uani 0.0174(3)
C26 C -1.1766(1) -0.9406(2) -0.3326(1) 1.000 1 d Uani 0.0188(3)
C12 C -1.1105(1) -0.3961(2) -0.1027(1) 1.000 1 d Uani 0.0195(3)
C8 C -1.0271(1) -0.6143(2) -0.1169(1) 1.000 1 d Uani 0.0169(3)
C11 C -1.1973(1) -0.4515(2) -0.0595(1) 1.000 1 d Uani 0.0204(3)
O12 O -1.0737(1) -0.7150(1) -0.4305(1) 1.000 1 d Uani 0.0317(3)
H12 H -1.0786 -0.7059 -0.3816 1.000 1 calc Uiso 0.04700
C33 C -1.3633(1) -0.7158(2) -0.2044(1) 1.000 1 d Uani 0.0180(3)
C24 C -1.3043(1) -1.0876(2) -0.2512(1) 1.000 1 d Uani 0.0192(3)
H24A H -1.3651 -1.1569 -0.2576 1.000 1 calc Uiso 0.02300
H24B H -1.2429 -1.1227 -0.2135 1.000 1 calc Uiso 0.02300
C13 C -0.6628(1) -0.2190(2) -0.1662(1) 1.000 1 d Uani 0.0188(3)
C9 C -1.1124(1) -0.6772(2) -0.0744(1) 1.000 1 d Uani 0.0188(3)
C34 C -1.3332(2) -0.5783(2) -0.2311(1) 1.000 1 d Uani 0.0213(3)
H34A H -1.2556 -0.5550 -0.2094 1.000 1 calc Uiso 0.03200
H34B H -1.3888 -0.5139 -0.2124 1.000 1 calc Uiso 0.03200
H34C H -1.3356 -0.5760 -0.2890 1.000 1 calc Uiso 0.03200
C19 C -1.0336(2) -0.9164(2) -0.0908(1) 1.000 1 d Uani 0.0233(3)
H19A H -1.0538 -1.0081 -0.0766 1.000 1 calc Uiso 0.03500
H19B H -0.9569 -0.8946 -0.0667 1.000 1 calc Uiso 0.03500
H19C H -1.0332 -0.9090 -0.1484 1.000 1 calc Uiso 0.03500
C21 C -1.2110(1) -0.8241(2) -0.2797(1) 1.000 1 d Uani 0.0180(3)
C28 C -1.3072(1) -0.9577(2) -0.4447(1) 1.000 1 d Uani 0.0190(3)
C2 C -0.7322(1) -0.3349(2) -0.1580(1) 1.000 1 d Uani 0.0171(3)
C4 C -0.7613(1) -0.5733(2) -0.1178(1) 1.000 1 d Uani 0.0179(3)
H4A H -0.7908 -0.5575 -0.0651 1.000 1 calc Uiso 0.02100
H4B H -0.7188 -0.6592 -0.1157 1.000 1 calc Uiso 0.02100
O13 O -1.3439(2) -0.8111(2) -0.6415(1) 1.000 1 d Uani 0.0418(4)
H13 H -1.4053 -0.8536 -0.6521 1.000 1 calc Uiso 0.06300
C35 C -1.2520(2) -1.3001(2) -0.3616(1) 1.000 1 d Uani 0.0246(4)
H35A H -1.3355 -1.2841 -0.3730 1.000 1 calc Uiso 0.03000
H35B H -1.2412 -1.3503 -0.3113 1.000 1 calc Uiso 0.03000
C38 C -1.4580(2) -1.0102(2) -0.5556(1) 1.000 1 d Uani 0.0313(4)
C15 C -0.7642(2) -0.7399(2) -0.2598(1) 1.000 1 d Uani 0.0266(4)
H15A H -0.8027 -0.8158 -0.2349 1.000 1 calc Uiso 0.03200
H15B H -0.6867 -0.7280 -0.2328 1.000 1 calc Uiso 0.03200
C30 C -1.3028(2) -0.8401(2) -0.5670(1) 1.000 1 d Uani 0.0301(4)
C37 C -1.0488(1) -0.9741(2) -0.3153(1) 1.000 1 d Uani 0.0276(4)
H37A H -1.0198 -1.0207 -0.3609 1.000 1 calc Uiso 0.04100
H37B H -1.0397 -1.0318 -0.2685 1.000 1 calc Uiso 0.04100
H37C H -1.0051 -0.8913 -0.3055 1.000 1 calc Uiso 0.04100
C14 C -0.7115(2) -0.0845(2) -0.1898(1) 1.000 1 d Uani 0.0227(3)
H14A H -0.6489 -0.0253 -0.2039 1.000 1 calc Uiso 0.03400
H14B H -0.7500 -0.0458 -0.1454 1.000 1 calc Uiso 0.03400
H14C H -0.7672 -0.0948 -0.2354 1.000 1 calc Uiso 0.03400
C32 C -1.1624(2) -0.7914(2) -0.4607(1) 1.000 1 d Uani 0.0252(4)
C27 C -1.2096(2) -0.8921(2) -0.4160(1) 1.000 1 d Uani 0.0205(3)
C39 C -1.5144(2) -1.1185(2) -0.5105(1) 1.000 1 d Uani 0.0404(5)
H39A H -1.5772 -1.1584 -0.5441 1.000 1 calc Uiso 0.06100
H39B H -1.5454 -1.0803 -0.4631 1.000 1 calc Uiso 0.06100
H39C H -1.4574 -1.1875 -0.4950 1.000 1 calc Uiso 0.06100
C17 C -0.9831(2) -0.4247(2) -0.2708(1) 1.000 1 d Uani 0.0227(3)
H17A H -1.0314 -0.3444 -0.2713 1.000 1 calc Uiso 0.03400
H17B H -1.0303 -0.5019 -0.2881 1.000 1 calc Uiso 0.03400
H17C H -0.9214 -0.4122 -0.3068 1.000 1 calc Uiso 0.03400
C29 C -1.3582(2) -0.9382(2) -0.5216(1) 1.000 1 d Uani 0.0242(4)
C31 C -1.2077(2) -0.7666(2) -0.5375(1) 1.000 1 d Uani 0.0306(4)
C20 C -1.2908(2) -0.3661(2) -0.0286(1) 1.000 1 d Uani 0.0268(4)
H20A H -1.2790 -0.3587 0.0291 1.000 1 calc Uiso 0.04000
H20B H -1.3660 -0.4071 -0.0425 1.000 1 calc Uiso 0.04000
H20C H -1.2884 -0.2767 -0.0522 1.000 1 calc Uiso 0.04000
C16 C -0.7546(2) -0.7661(2) -0.3470(1) 1.000 1 d Uani 0.0366(5)
H16A H -0.7054 -0.8443 -0.3537 1.000 1 calc Uiso 0.05500
H16B H -0.7209 -0.6878 -0.3715 1.000 1 calc Uiso 0.05500
H16C H -0.8315 -0.7831 -0.3723 1.000 1 calc Uiso 0.05500
C36 C -1.2042(2) -1.3791(2) -0.4281(1) 1.000 1 d Uani 0.0346(4)
H36A H -1.1206 -1.3885 -0.4182 1.000 1 calc Uiso 0.05200
H36B H -1.2212 -1.3321 -0.4782 1.000 1 calc Uiso 0.05200
H36C H -1.2399 -1.4679 -0.4308 1.000 1 calc Uiso 0.05200
C40 C -1.1575(3) -0.6583(2) -0.5866(1) 1.000 1 d Uani 0.0494(6)
H40A H -1.2198 -0.6021 -0.6101 1.000 1 calc Uiso 0.07400
H40B H -1.1154 -0.6990 -0.6286 1.000 1 calc Uiso 0.07400
H40C H -1.1046 -0.6032 -0.5529 1.000 1 calc Uiso 0.07400

loop_
_atom_type_symbol
_atom_type_radius_bond
O 1.200
H 1.200
N 1.200
C 1.200

loop_
_geom_angle_atom_site_label_1
_geom_angle_atom_site_label_2
_geom_angle_atom_site_label_3
_geom_angle
_geom_angle_publ_flag
C8 O4 C5 107.31(11) no
C10 O6 H6 109.50 no
C28 O11 C25 105.98(12) no
H1A N1 H1B 120.00 no
C13 N1 H1A 120.00 no
C13 N1 H1B 120.00 no
C5 O3 C15 117.56(12) no
O6 C10 C11 116.24(15) no
O6 C10 C9 120.26(15) no
C11 C10 C9 123.49(15) no
C12 O5 H5 109.50 no
O1 C3 C2 124.54(15) no
O1 C3 C4 118.83(14) no
C2 C3 C4 116.47(13) no
H2A N2 H2B 120.00 no
C33 N2 H2A 120.00 no
C33 N2 H2B 120.00 no
O7 C18 C9 120.16(16) no
O7 C18 C19 118.39(15) no
C9 C18 C19 121.44(14) no
C7 C6 C5 100.08(12) no
C7 C6 C1 114.74(13) no
C7 C6 C17 110.41(13) no
C1 C6 C5 113.92(13) no
C1 C6 C17 105.74(13) no
C17 C6 C5 112.11(13) no
C12 C7 C6 131.10(15) no
C8 C7 C6 108.51(14) no
C8 C7 C12 119.67(15) no
O4 C5 C6 106.15(12) no
O4 C5 C4 106.98(12) no
O3 C5 O4 109.07(12) no
O3 C5 C6 109.18(13) no
O3 C5 C4 113.88(13) no
C4 C5 C6 111.24(13) no
C25 O10 C35 115.91(12) no
O8 C23 C22 123.29(15) no
O8 C23 C24 116.82(15) no
C22 C23 C24 119.87(13) no
O2 C1 C6 116.64(14) no
O2 C1 C2 123.13(15) no
C2 C1 C6 120.11(14) no
O11 C25 C26 105.82(12) no
O11 C25 C24 108.16(12) no
O10 C25 O11 107.80(12) no
O10 C25 C26 107.69(12) no
O10 C25 C24 113.32(13) no
C24 C25 C26 113.64(13) no
C23 C22 C33 120.44(14) no
C23 C22 C21 119.57(15) no
C33 C22 C21 119.99(15) no
C21 C26 C25 115.00(13) no
C37 C26 C25 112.33(14) no
C37 C26 C21 109.92(13) no
C27 C26 C25 99.73(13) no
C27 C26 C21 103.96(13) no
C27 C26 C37 115.43(14) no
O5 C12 C7 122.09(15) no
O5 C12 C11 117.87(15) no
C11 C12 C7 120.03(15) no
O4 C8 C7 113.09(14) no
O4 C8 C9 123.47(14) no
C7 C8 C9 123.41(15) no
C10 C11 C12 118.61(15) no
C10 C11 C20 119.99(15) no
C12 C11 C20 121.39(16) no
C32 O12 H12 109.50 no
N2 C33 C22 120.59(15) no
N2 C33 C34 116.43(15) no
C22 C33 C34 122.90(14) no
C23 C24 C25 114.60(13) no
C23 C24 H24A 108.60 no
C23 C24 H24B 108.60 no
C25 C24 H24A 108.60 no
C25 C24 H24B 108.60 no
H24A C24 H24B 107.60 no
N1 C13 C2 120.74(15) no
N1 C13 C14 116.06(14) no
C2 C13 C14 123.20(14) no
C10 C9 C18 120.26(15) no
C8 C9 C10 114.74(14) no
C8 C9 C18 124.98(15) no
C33 C34 H34A 109.50 no
C33 C34 H34B 109.50 no
C33 C34 H34C 109.50 no
H34A C34 H34B 109.50 no
H34A C34 H34C 109.50 no
H34B C34 H34C 109.50 no
C18 C19 H19A 109.50 no
C18 C19 H19B 109.50 no
C18 C19 H19C 109.50 no
H19A C19 H19B 109.50 no
H19A C19 H19C 109.50 no
H19B C19 H19C 109.50 no
O9 C21 C22 123.78(15) no
O9 C21 C26 115.43(14) no
C22 C21 C26 120.71(14) no
O11 C28 C29 124.47(15) no
C27 C28 O11 112.15(14) no
C27 C28 C29 123.37(16) no
C3 C2 C1 118.76(14) no
C13 C2 C3 120.56(14) no
C13 C2 C1 120.50(15) no
C3 C4 C5 111.38(13) no
C3 C4 H4A 109.40 no
C3 C4 H4B 109.40 no
C5 C4 H4A 109.40 no
C5 C4 H4B 109.40 no
H4A C4 H4B 108.00 no
C30 O13 H13 109.50 no
O10 C35 H35A 110.10 no
O10 C35 H35B 110.10 no
O10 C35 C36 107.91(15) no
H35A C35 H35B 108.40 no
C36 C35 H35A 110.10 no
C36 C35 H35B 110.10 no
O14 C38 C39 117.92(18) no
O14 C38 C29 120.73(19) no
C29 C38 C39 121.34(16) no
O3 C15 H15A 110.40 no
O3 C15 H15B 110.40 no
O3 C15 C16 106.65(15) no
H15A C15 H15B 108.60 no
C16 C15 H15A 110.40 no
C16 C15 H15B 110.40 no
O13 C30 C29 120.47(18) no
O13 C30 C31 116.38(17) no
C31 C30 C29 123.12(17) no
C26 C37 H37A 109.50 no
C26 C37 H37B 109.50 no
C26 C37 H37C 109.50 no
H37A C37 H37B 109.50 no
H37A C37 H37C 109.50 no
H37B C37 H37C 109.50 no
C13 C14 H14A 109.50 no
C13 C14 H14B 109.50 no
C13 C14 H14C 109.50 no
H14A C14 H14B 109.50 no
H14A C14 H14C 109.50 no
H14B C14 H14C 109.50 no
O12 C32 C27 121.32(17) no
O12 C32 C31 118.81(16) no
C31 C32 C27 119.86(17) no
C28 C27 C26 109.26(14) no
C28 C27 C32 119.94(16) no
C32 C27 C26 130.63(16) no
C38 C39 H39A 109.50 no
C38 C39 H39B 109.50 no
C38 C39 H39C 109.50 no
H39A C39 H39B 109.50 no
H39A C39 H39C 109.50 no
H39B C39 H39C 109.50 no
C6 C17 H17A 109.50 no
C6 C17 H17B 109.50 no
C6 C17 H17C 109.50 no
H17A C17 H17B 109.50 no
H17A C17 H17C 109.50 no
H17B C17 H17C 109.50 no
C28 C29 C38 125.13(16) no
C28 C29 C30 114.57(16) no
C30 C29 C38 120.29(16) no
C30 C31 C32 118.83(16) no
C30 C31 C40 120.62(19) no
C32 C31 C40 120.50(19) no
C11 C20 H20A 109.50 no
C11 C20 H20B 109.50 no
C11 C20 H20C 109.50 no
H20A C20 H20B 109.50 no
H20A C20 H20C 109.50 no
H20B C20 H20C 109.50 no
C15 C16 H16A 109.50 no
C15 C16 H16B 109.50 no
C15 C16 H16C 109.50 no
H16A C16 H16B 109.50 no
H16A C16 H16C 109.50 no
H16B C16 H16C 109.50 no
C35 C36 H36A 109.50 no
C35 C36 H36B 109.50 no
C35 C36 H36C 109.50 no
H36A C36 H36B 109.50 no
H36A C36 H36C 109.50 no
H36B C36 H36C 109.50 no
C31 C40 H40A 109.50 no
C31 C40 H40B 109.50 no
C31 C40 H40C 109.50 no
H40A C40 H40B 109.50 no
H40A C40 H40C 109.50 no
H40B C40 H40C 109.50 no

loop_
_geom_bond_atom_site_label_1
_geom_bond_atom_site_label_2
_geom_bond_distance
_geom_bond_publ_flag
O2 C1 1.236(2) no
O4 C5 1.4614(18) no
O4 C8 1.3617(19) no
O8 C23 1.2479(19) no
O7 C18 1.239(2) no
O1 C3 1.245(2) no
O9 C21 1.234(2) no
O6 H6 0.8400 no
O6 C10 1.349(2) no
O11 C25 1.4612(18) no
O11 C28 1.3751(19) no
N1 H1A 0.8800 no
N1 H1B 0.8800 no
N1 C13 1.304(2) no
O3 C5 1.3890(19) no
O3 C15 1.434(2) no
C10 C11 1.394(2) no
C10 C9 1.425(2) no
O5 H5 0.8400 no
O5 C12 1.345(2) no
C3 C2 1.440(2) no
C3 C4 1.509(2) no
N2 H2A 0.8800 no
N2 H2B 0.8800 no
N2 C33 1.309(2) no
C18 C9 1.460(2) no
C18 C19 1.501(2) no
C6 C7 1.521(2) no
C6 C5 1.547(2) no
C6 C1 1.540(2) no
C6 C17 1.544(2) no
C7 C12 1.405(2) no
C7 C8 1.378(2) no
C5 C4 1.522(2) no
O14 C38 1.239(2) no
O10 C25 1.3930(19) no
O10 C35 1.444(2) no
C23 C22 1.432(2) no
C23 C24 1.512(2) no
C1 C2 1.442(2) no
C25 C26 1.542(2) no
C25 C24 1.514(2) no
C22 C33 1.437(2) no
C22 C21 1.446(2) no
C26 C21 1.539(2) no
C26 C37 1.532(2) no
C26 C27 1.518(2) no
C12 C11 1.400(2) no
C8 C9 1.412(2) no
C11 C20 1.504(2) no
O12 H12 0.8400 no
O12 C32 1.356(2) no
C33 C34 1.495(2) no
C24 H24A 0.9900 no
C24 H24B 0.9900 no
C13 C2 1.425(2) no
C13 C14 1.502(2) no
C34 H34A 0.9800 no
C34 H34B 0.9800 no
C34 H34C 0.9800 no
C19 H19A 0.9800 no
C19 H19B 0.9800 no
C19 H19C 0.9800 no
C28 C27 1.371(2) no
C28 C29 1.409(2) no
C4 H4A 0.9900 no
C4 H4B 0.9900 no
O13 H13 0.8400 no
O13 C30 1.351(2) no
C35 H35A 0.9900 no
C35 H35B 0.9900 no
C35 C36 1.511(2) no
C38 C39 1.501(3) no
C38 C29 1.451(3) no
C15 H15A 0.9900 no
C15 H15B 0.9900 no
C15 C16 1.511(3) no
C30 C29 1.427(3) no
C30 C31 1.392(3) no
C37 H37A 0.9800 no
C37 H37B 0.9800 no
C37 H37C 0.9800 no
C14 H14A 0.9800 no
C14 H14B 0.9800 no
C14 H14C 0.9800 no
C32 C27 1.395(2) no
C32 C31 1.394(3) no
C39 H39A 0.9800 no
C39 H39B 0.9800 no
C39 H39C 0.9800 no
C17 H17A 0.9800 no
C17 H17B 0.9800 no
C17 H17C 0.9800 no
C31 C40 1.506(3) no
C20 H20A 0.9800 no
C20 H20B 0.9800 no
C20 H20C 0.9800 no
C16 H16A 0.9800 no
C16 H16B 0.9800 no
C16 H16C 0.9800 no
C36 H36A 0.9800 no
C36 H36B 0.9800 no
C36 H36C 0.9800 no
C40 H40A 0.9800 no
C40 H40B 0.9800 no
C40 H40C 0.9800 no

loop_
_geom_torsion_atom_site_label_1
_geom_torsion_atom_site_label_2
_geom_torsion_atom_site_label_3
_geom_torsion_atom_site_label_4
_geom_torsion
_geom_torsion_publ_flag
O2 C1 C2 C3 157.08(16) no
O2 C1 C2 C13 -18.0(2) no
O4 C5 C4 C3 -173.37(11) no
O4 C8 C9 C10 -177.85(13) no
O4 C8 C9 C18 0.3(2) no
O8 C23 C22 C33 -6.2(2) no
O8 C23 C22 C21 173.24(15) no
O8 C23 C24 C25 152.85(14) no
O7 C18 C9 C10 0.4(2) no
O7 C18 C9 C8 -177.67(15) no
O1 C3 C2 C1 -179.20(15) no
O1 C3 C2 C13 -4.1(2) no
O1 C3 C4 C5 -137.73(14) no
O6 C10 C11 C12 -179.90(14) no
O6 C10 C11 C20 -0.2(2) no
O6 C10 C9 C18 2.0(2) no
O6 C10 C9 C8 -179.72(13) no
O11 C25 C26 C21 86.73(15) no
O11 C25 C26 C37 -146.54(13) no
O11 C25 C26 C27 -23.76(14) no
O11 C25 C24 C23 -70.64(17) no
O11 C28 C27 C26 2.76(18) no
O11 C28 C27 C32 -172.88(14) no
O11 C28 C29 C38 -4.1(3) no
O11 C28 C29 C30 176.74(15) no
N1 C13 C2 C3 -0.3(2) no
N1 C13 C2 C1 174.70(15) no
O3 C5 C4 C3 66.04(17) no
O5 C12 C11 C10 178.56(14) no
O5 C12 C11 C20 -1.1(2) no
C6 C7 C12 O5 -8.1(3) no
C6 C7 C12 C11 171.24(15) no
C6 C7 C8 O4 4.90(18) no
C6 C7 C8 C9 -173.07(13) no
C6 C5 C4 C3 -57.85(16) no
C6 C1 C2 C3 -27.2(2) no
C6 C1 C2 C13 157.73(14) no
C7 C6 C5 O4 21.43(15) no
C7 C6 C5 O3 138.88(13) no
C7 C6 C5 C4 -94.60(14) no
C7 C6 C1 O2 -56.0(2) no
C7 C6 C1 C2 128.02(15) no
C7 C12 C11 C10 -0.8(2) no
C7 C12 C11 C20 179.53(15) no
C7 C8 C9 C10 -0.1(2) no
C7 C8 C9 C18 178.07(15) no
C5 O4 C8 C7 9.82(17) no
C5 O4 C8 C9 -172.22(14) no
C5 O3 C15 C16 173.31(15) no
C5 C6 C7 C12 173.84(16) no
C5 C6 C7 C8 -16.18(16) no
C5 C6 C1 O2 -170.50(14) no
C5 C6 C1 C2 13.5(2) no
O14 C38 C29 C28 178.83(18) no
O14 C38 C29 C30 -2.1(3) no
O10 C25 C26 C21 -158.19(13) no
O10 C25 C26 C37 -31.46(17) no
O10 C25 C26 C27 91.32(14) no
O10 C25 C24 C23 169.90(13) no
C23 C22 C33 N2 6.8(2) no
C23 C22 C33 C34 -169.78(15) no
C23 C22 C21 O9 -163.17(15) no
C23 C22 C21 C26 20.1(2) no
C1 C6 C7 C12 51.5(2) no
C1 C6 C7 C8 -138.55(14) no
C1 C6 C5 O4 144.37(13) no
C1 C6 C5 O3 -98.18(15) no
C1 C6 C5 C4 28.34(18) no
C25 O11 C28 C27 -18.84(17) no
C25 O11 C28 C29 162.00(15) no
C25 O10 C35 C36 148.10(14) no
C25 C26 C21 O9 -177.97(14) no
C25 C26 C21 C22 -1.0(2) no
C25 C26 C27 C28 13.30(16) no
C25 C26 C27 C32 -171.68(16) no
C22 C23 C24 C25 -29.0(2) no
C26 C25 C24 C23 46.54(19) no
C12 C7 C8 O4 176.22(13) no
C12 C7 C8 C9 -1.7(2) no
C8 O4 C5 O3 -137.58(12) no
C8 O4 C5 C6 -20.06(15) no
C8 O4 C5 C4 98.82(13) no
C8 C7 C12 O5 -177.13(15) no
C8 C7 C12 C11 2.2(2) no
C11 C10 C9 C18 -176.69(15) no
C11 C10 C9 C8 1.6(2) no
O12 C32 C27 C26 -1.8(3) no
O12 C32 C27 C28 172.75(16) no
O12 C32 C31 C30 -176.52(16) no
O12 C32 C31 C40 1.0(3) no
C33 C22 C21 O9 16.3(2) no
C33 C22 C21 C26 -160.44(14) no
C24 C23 C22 C33 175.76(14) no
C24 C23 C22 C21 -4.8(2) no
C24 C25 C26 C21 -31.81(18) no
C24 C25 C26 C37 94.92(16) no
C24 C25 C26 C27 -142.30(13) no
C9 C10 C11 C12 -1.1(2) no
C9 C10 C11 C20 178.54(15) no
C19 C18 C9 C10 179.92(14) no
C19 C18 C9 C8 1.8(2) no
C21 C22 C33 N2 -172.70(14) no
C21 C22 C33 C34 10.7(2) no
C21 C26 C27 C28 -105.68(15) no
C21 C26 C27 C32 69.3(2) no
C28 O11 C25 O10 -88.21(14) no
C28 O11 C25 C26 26.79(15) no
C28 O11 C25 C24 148.90(13) no
C2 C3 C4 C5 46.54(18) no
C4 C3 C2 C1 -3.7(2) no
C4 C3 C2 C13 171.36(13) no
O13 C30 C29 C28 -179.48(16) no
O13 C30 C29 C38 1.4(3) no
O13 C30 C31 C32 179.40(17) no
O13 C30 C31 C40 1.9(3) no
C35 O10 C25 O11 -62.73(16) no
C35 O10 C25 C26 -176.50(12) no
C35 O10 C25 C24 56.93(18) no
C15 O3 C5 O4 -66.18(17) no
C15 O3 C5 C6 178.23(13) no
C15 O3 C5 C4 53.23(18) no
C37 C26 C21 O9 54.09(19) no
C37 C26 C21 C22 -128.90(16) no
C37 C26 C27 C28 133.86(16) no
C37 C26 C27 C32 -51.1(2) no
C14 C13 C2 C3 178.87(14) no
C14 C13 C2 C1 -6.1(2) no
C27 C26 C21 O9 -70.02(17) no
C27 C26 C21 C22 107.00(16) no
C27 C28 C29 C38 176.79(17) no
C27 C28 C29 C30 -2.3(2) no
C27 C32 C31 C30 2.6(3) no
C27 C32 C31 C40 -179.89(18) no
C39 C38 C29 C28 -2.0(3) no
C39 C38 C29 C30 177.03(18) no
C17 C6 C7 C12 -67.9(2) no
C17 C6 C7 C8 102.11(15) no
C17 C6 C5 O4 -95.60(15) no
C17 C6 C5 O3 21.85(17) no
C17 C6 C5 C4 148.37(13) no
C17 C6 C1 O2 65.95(18) no
C17 C6 C1 C2 -110.06(16) no
C29 C28 C27 C26 -178.06(15) no
C29 C28 C27 C32 6.3(2) no
C29 C30 C31 C32 1.4(3) no
C29 C30 C31 C40 -176.14(18) no
C31 C30 C29 C28 -1.6(3) no
C31 C30 C29 C38 179.27(18) no
C31 C32 C27 C26 179.12(17) no
C31 C32 C27 C28 -6.3(2) no
